data_1509967
loop_
_publ_author_name
'Huster, J.'

_publ_section_title
;
 Darstellung und Struktur der silberreichen Alkalimetallsilbersulfide, Cs
 Ag7 S4 und Rb Ag7 S4
;
_journal_name_full 'Journal of Alloys Compd.'
_journal_page_first 377
_journal_page_last 384
_journal_paper_doi 10.1016/0925-8388(92)90759-3
_journal_volume 183
_journal_year 1992
_chemical_formula_sum 'Ag7 Rb S4'
_chemical_name_systematic 'Rb Ag7 S4'
_space_group_IT_number 85
_symmetry_space_group_name_Hall '-P 4a'
_symmetry_space_group_name_H-M 'P 4/n :2'
_cell_angle_alpha 90
_cell_angle_beta 90
_cell_angle_gamma 90
_cell_formula_units_Z 4
_cell_length_a 11.001
_cell_length_b 11.001
_cell_length_c 8.511
_cell_volume 1030.018
_citation_journal_id_ASTM JALCEU
_cod_data_source_file silver3-x_266.cif
_cod_data_source_block Ag7Rb1S4
_cod_original_formula_sum 'Ag7 Rb1 S4'
_cod_database_code 1509967

loop_
_symmetry_equiv_pos_as_xyz
x,y,z
-y+1/2,x,z
-x+1/2,-y+1/2,z
y,-x+1/2,z
-x,-y,-z
y-1/2,-x,-z
x-1/2,y-1/2,-z
-y,x-1/2,-z

loop_
_atom_site_label
_atom_site_type_symbol
_atom_site_fract_x
_atom_site_fract_y
_atom_site_fract_z
_atom_site_occupancy
_atom_site_U_iso_or_equiv
Ag1 Ag+1 0 0 0 1 0.0
Rb2 Rb+1 0.25 0.25 0.876 1 0.0
Ag4 Ag+1 0.2898 0.6064 0.3804 1 0.0
Ag3 Ag+1 0.7343 0.3887 0.1243 1 0.0
Rb1 Rb+1 0.25 0.25 0.3752 1 0.0
S2 S-2 -0.0001 0.8037 0.3782 1 0.0
S1 S-2 0.9951 0.1951 0.1312 1 0.0
Ag2 Ag+1 0.4751 0.9605 0.3403 1 0.0
